data_1518866
loop_
_publ_author_name
'Yin, Dan-Dan'
'Chen, Qi'
'Meng, Yin-Shan'
'Sun, Hao-Ling'
'Zhang, Yi-Quan'
'Gao, Song'

_publ_section_title
;
 Slow magnetic relaxation in a novel carboxylate/oxalate/hydroxyl bridged
 dysprosium layer
;
_journal_issue 5
_journal_name_full 'Chem. Sci.'
_journal_page_first 3095
_journal_paper_doi 10.1039/C5SC00491H
_journal_volume 6
_journal_year 2015
_chemical_formula_sum 'C11 H9 Dy N3 O6'
_chemical_formula_weight 441.71
_chemical_name_systematic
; 
 ? 
;
_space_group_IT_number 14
_symmetry_cell_setting monoclinic
_symmetry_space_group_name_Hall '-P 2ybc'
_symmetry_space_group_name_H-M 'P 1 21/c 1'
_atom_sites_solution_hydrogens geom
_atom_sites_solution_primary direct
_atom_sites_solution_secondary difmap
_audit_creation_method SHELXL-97
_audit_update_record
;
2015-02-09 deposited with the CCDC.
2015-03-17 downloaded from the CCDC.
;
_cell_angle_alpha 90.00
_cell_angle_beta 94.2960(10)
_cell_angle_gamma 90.00
_cell_formula_units_Z 4
_cell_length_a 13.6720(10)
_cell_length_b 7.3130(10)
_cell_length_c 12.4810(10)
_cell_measurement_reflns_used 4927
_cell_measurement_temperature 293(2)
_cell_measurement_theta_max 27.40
_cell_measurement_theta_min 2.99
_cell_volume 1244.4(2)
_computing_cell_refinement 'Bruker SMART'
_computing_data_collection 'Bruker SMART'
_computing_data_reduction 'Bruker SAINT'
_computing_molecular_graphics 'Bruker SHELXTL'
_computing_publication_material 'Bruker SHELXTL'
_computing_structure_refinement 'Bruker SHELXTL'
_computing_structure_solution 'Bruker SHELXTL'
_diffrn_ambient_temperature 293(2)
_diffrn_measured_fraction_theta_full 0.996
_diffrn_measured_fraction_theta_max 0.996
_diffrn_measurement_device_type 'CCD area detector'
_diffrn_measurement_method 'phi and omega scans'
_diffrn_radiation_monochromator graphite
_diffrn_radiation_source 'fine-focus sealed tube'
_diffrn_radiation_type MoK\a
_diffrn_radiation_wavelength 0.71073
_diffrn_reflns_av_R_equivalents 0.0186
_diffrn_reflns_av_sigmaI/netI 0.0215
_diffrn_reflns_limit_h_max 16
_diffrn_reflns_limit_h_min -16
_diffrn_reflns_limit_k_max 8
_diffrn_reflns_limit_k_min -8
_diffrn_reflns_limit_l_max 11
_diffrn_reflns_limit_l_min -15
_diffrn_reflns_number 6510
_diffrn_reflns_theta_full 26.01
_diffrn_reflns_theta_max 26.01
_diffrn_reflns_theta_min 3.50
_exptl_absorpt_coefficient_mu 6.039
_exptl_absorpt_correction_T_max 0.6437
_exptl_absorpt_correction_T_min 0.3027
_exptl_absorpt_correction_type multi-scan
_exptl_absorpt_process_details SADABS
_exptl_crystal_colour yellow
_exptl_crystal_density_diffrn 2.358
_exptl_crystal_density_method 'not measured'
_exptl_crystal_description block
_exptl_crystal_F_000 840
_exptl_crystal_size_max 0.26
_exptl_crystal_size_mid 0.16
_exptl_crystal_size_min 0.08
_refine_diff_density_max 0.459
_refine_diff_density_min -0.678
_refine_diff_density_rms 0.104
_refine_ls_extinction_method none
_refine_ls_goodness_of_fit_ref 1.065
_refine_ls_hydrogen_treatment mixed
_refine_ls_matrix_type full
_refine_ls_number_parameters 200
_refine_ls_number_reflns 2428
_refine_ls_number_restraints 4
_refine_ls_restrained_S_all 1.067
_refine_ls_R_factor_all 0.0186
_refine_ls_R_factor_gt 0.0174
_refine_ls_shift/su_max 0.001
_refine_ls_shift/su_mean 0.000
_refine_ls_structure_factor_coef Fsqd
_refine_ls_weighting_details 'calc w=1/[\s^2^(Fo^2^)+(0.0194P)^2^+2.6616P] where P=(Fo^2^+2Fc^2^)/3'
_refine_ls_weighting_scheme calc
_refine_ls_wR_factor_gt 0.0471
_refine_ls_wR_factor_ref 0.0480
_reflns_number_gt 2281
_reflns_number_total 2428
_reflns_threshold_expression >2sigma(I)
_cod_data_source_file c5sc00491h2.cif
_cod_data_source_block 1
_cod_depositor_comments
;
The following automatic conversions were performed:

'_symmetry_cell_setting' value 'Monoclinic' changed to 'monoclinic'
according to
/usr/data/users/saulius/crontab/automatic-downloads/rss-feeds/RSC/lib/dictionaries/cif_core.dic
dictionary named 'cif_core.dic' version 2.4.2 from 2011-04-26.

'_exptl_absorpt_correction_type' value 'Multi-scan' changed to
'multi-scan' according to
/usr/data/users/saulius/crontab/automatic-downloads/rss-feeds/RSC/lib/dictionaries/cif_core.dic
dictionary named 'cif_core.dic' version 2.4.2 from 2011-04-26.

Automatic conversion script
Id: cif_fix_values 3105 2015-03-04 15:46:00Z robertas 

 Adding full bibliography for 1518866--1518867.cif.
;
_cod_original_sg_symbol_H-M P2(1)/c
_cod_database_code 1518866

loop_
_symmetry_equiv_pos_as_xyz
'x, y, z'
'-x, y+1/2, -z+1/2'
'-x, -y, -z'
'x, -y-1/2, z-1/2'

loop_
_atom_site_label
_atom_site_type_symbol
_atom_site_fract_x
_atom_site_fract_y
_atom_site_fract_z
_atom_site_U_iso_or_equiv
_atom_site_adp_type
_atom_site_occupancy
_atom_site_symmetry_multiplicity
_atom_site_calc_flag
_atom_site_refinement_flags
C1 C 0.1823(2) 0.5944(4) 0.3392(2) 0.0162(6) Uani 1 1 d .
C2 C 0.2634(2) 0.6438(4) 0.4251(3) 0.0184(6) Uani 1 1 d .
C3 C 0.2476(2) 0.6254(5) 0.5325(3) 0.0298(8) Uani 1 1 d .
H3A H 0.1873 0.5880 0.5547 0.036 Uiso 1 1 calc R
C4 C 0.3255(3) 0.6652(6) 0.6053(3) 0.0342(8) Uani 1 1 d .
H4A H 0.3165 0.6585 0.6783 0.041 Uiso 1 1 calc R
C5 C 0.4213(2) 0.7242(4) 0.4687(3) 0.0200(7) Uani 1 1 d .
C6 C 0.5202(3) 0.7734(5) 0.4344(3) 0.0224(7) Uani 1 1 d .
C7 C 0.5417(3) 0.7767(6) 0.3284(3) 0.0357(9) Uani 1 1 d .
H7A H 0.4938 0.7489 0.2739 0.043 Uiso 1 1 calc R
C8 C 0.6359(3) 0.8221(7) 0.3043(3) 0.0451(11) Uani 1 1 d .
H8A H 0.6517 0.8278 0.2331 0.054 Uiso 1 1 calc R
C9 C 0.7060(3) 0.8586(6) 0.3864(3) 0.0362(9) Uani 1 1 d .
H9A H 0.7695 0.8850 0.3692 0.043 Uiso 1 1 calc R
C10 C 0.5952(2) 0.8172(5) 0.5124(3) 0.0256(7) Uani 1 1 d .
H10A H 0.5809 0.8181 0.5841 0.031 Uiso 1 1 calc R
C11 C -0.0118(2) 0.5867(4) -0.0343(2) 0.0143(6) Uani 1 1 d .
Dy1 Dy -0.025602(9) 0.740986(16) 0.204388(10) 0.01167(7) Uani 1 1 d .
N1 N 0.34950(19) 0.6959(4) 0.3913(2) 0.0201(5) Uani 1 1 d .
N2 N 0.4134(2) 0.7129(5) 0.5748(3) 0.0295(7) Uani 1 1 d .
N3 N 0.6869(2) 0.8578(4) 0.4889(2) 0.0297(7) Uani 1 1 d .
O1 O 0.14346(17) 0.7188(3) 0.2823(2) 0.0206(5) Uani 1 1 d .
O2 O 0.16153(16) 0.4296(3) 0.3349(2) 0.0268(5) Uani 1 1 d .
O3 O -0.0114(2) 0.7362(3) 0.01360(19) 0.0241(6) Uani 1 1 d .
O5 O 0.04214(15) 1.0211(3) 0.17062(16) 0.0157(4) Uani 1 1 d D
O6 O -0.16653(19) 0.5698(3) 0.1433(3) 0.0392(7) Uani 1 1 d D
O4 O -0.02892(15) 0.5613(3) -0.13427(15) 0.0154(4) Uani 1 1 d .
H6A H -0.222(2) 0.597(5) 0.100(3) 0.047(8) Uiso 1 1 d D
H6B H -0.170(3) 0.448(3) 0.164(3) 0.047(8) Uiso 1 1 d D
H5A H 0.055(3) 1.065(6) 0.106(2) 0.047(8) Uiso 1 1 d D

loop_
_atom_site_aniso_label
_atom_site_aniso_U_11
_atom_site_aniso_U_22
_atom_site_aniso_U_33
_atom_site_aniso_U_23
_atom_site_aniso_U_13
_atom_site_aniso_U_12
C1 0.0115(13) 0.0166(15) 0.0199(15) -0.0012(12) -0.0016(11) 0.0005(11)
C2 0.0162(14) 0.0139(14) 0.0243(16) 0.0001(12) -0.0032(12) -0.0008(11)
C3 0.0191(16) 0.043(2) 0.0276(19) 0.0006(16) 0.0027(13) -0.0066(15)
C4 0.0304(19) 0.054(2) 0.0187(18) 0.0004(17) 0.0033(14) -0.0063(17)
C5 0.0144(16) 0.0237(16) 0.0213(17) -0.0008(13) -0.0028(13) -0.0013(12)
C6 0.0176(17) 0.0284(17) 0.0207(18) 0.0020(13) -0.0028(13) -0.0035(12)
C7 0.0252(19) 0.060(3) 0.0201(19) -0.0025(17) -0.0060(15) -0.0135(17)
C8 0.031(2) 0.080(3) 0.024(2) -0.004(2) 0.0038(16) -0.018(2)
C9 0.0181(17) 0.054(2) 0.037(2) -0.0052(18) 0.0029(15) -0.0099(16)
C10 0.0189(16) 0.0347(19) 0.0224(17) 0.0005(15) -0.0052(13) -0.0014(14)
C11 0.0191(14) 0.0130(14) 0.0111(14) -0.0006(11) 0.0023(11) 0.0009(11)
Dy1 0.01617(10) 0.00953(9) 0.00891(9) -0.00023(4) -0.00165(6) 0.00066(4)
N1 0.0180(13) 0.0221(13) 0.0195(14) 0.0011(11) -0.0043(10) -0.0044(11)
N2 0.0248(16) 0.0459(17) 0.0173(15) 0.0000(13) -0.0024(12) -0.0058(14)
N3 0.0183(14) 0.0375(17) 0.0320(17) -0.0019(13) -0.0070(12) -0.0050(12)
O1 0.0188(11) 0.0141(10) 0.0277(13) 0.0017(9) -0.0062(9) -0.0016(8)
O2 0.0220(12) 0.0146(11) 0.0417(15) 0.0028(10) -0.0113(10) -0.0038(9)
O3 0.0505(16) 0.0114(11) 0.0101(11) -0.0012(8) 0.0009(11) 0.0010(9)
O5 0.0252(11) 0.0120(10) 0.0098(10) 0.0000(8) 0.0005(8) 0.0003(8)
O6 0.0325(14) 0.0182(12) 0.0620(19) 0.0112(12) -0.0292(13) -0.0065(10)
O4 0.0261(11) 0.0139(10) 0.0059(9) 0.0001(8) -0.0002(8) 0.0023(8)

loop_
_atom_type_symbol
_atom_type_description
_atom_type_scat_dispersion_real
_atom_type_scat_dispersion_imag
_atom_type_scat_source
C C 0.0033 0.0016 'International Tables Vol C Tables 4.2.6.8 and 6.1.1.4'
H H 0.0000 0.0000 'International Tables Vol C Tables 4.2.6.8 and 6.1.1.4'
Dy Dy -0.1892 4.4098 'International Tables Vol C Tables 4.2.6.8 and 6.1.1.4'
N N 0.0061 0.0033 'International Tables Vol C Tables 4.2.6.8 and 6.1.1.4'
O O 0.0106 0.0060 'International Tables Vol C Tables 4.2.6.8 and 6.1.1.4'

loop_
_geom_angle_atom_site_label_1
_geom_angle_atom_site_label_2
_geom_angle_atom_site_label_3
_geom_angle
_geom_angle_site_symmetry_1
_geom_angle_site_symmetry_3
O2 C1 O1 126.7(3) . .
O2 C1 C2 114.4(3) . .
O1 C1 C2 118.9(3) . .
N1 C2 C3 122.7(3) . .
N1 C2 C1 117.2(3) . .
C3 C2 C1 120.1(3) . .
C4 C3 C2 116.8(3) . .
N2 C4 C3 122.4(3) . .
N2 C5 N1 126.4(3) . .
N2 C5 C6 116.2(3) . .
N1 C5 C6 117.4(3) . .
C7 C6 C10 117.9(3) . .
C7 C6 C5 122.9(3) . .
C10 C6 C5 119.2(3) . .
C6 C7 C8 118.8(4) . .
C9 C8 C7 119.5(4) . .
N3 C9 C8 122.8(3) . .
N3 C10 C6 123.2(3) . .
O3 C11 O4 126.5(3) . .
O3 C11 C11 117.4(3) . 3_565
O4 C11 C11 116.0(3) . 3_565
O5 Dy1 O5 145.23(3) 2_545 .
O5 Dy1 O2 116.43(9) 2_545 2
O5 Dy1 O2 76.15(8) . 2
O5 Dy1 O6 74.10(8) 2_545 .
O5 Dy1 O6 137.64(8) . .
O2 Dy1 O6 68.32(9) 2 .
O5 Dy1 O3 133.80(7) 2_545 .
O5 Dy1 O3 76.57(7) . .
O2 Dy1 O3 85.57(9) 2 .
O6 Dy1 O3 78.37(10) . .
O5 Dy1 O1 79.57(8) 2_545 .
O5 Dy1 O1 75.55(7) . .
O2 Dy1 O1 146.72(7) 2 .
O6 Dy1 O1 144.35(8) . .
O3 Dy1 O1 104.40(9) . .
O5 Dy1 O4 81.13(7) 2_545 4_576
O5 Dy1 O4 70.25(7) . 4_576
O2 Dy1 O4 76.34(8) 2 4_576
O6 Dy1 O4 120.24(10) . 4_576
O3 Dy1 O4 145.07(6) . 4_576
O1 Dy1 O4 77.90(7) . 4_576
O5 Dy1 O4 70.27(7) 2_545 3_565
O5 Dy1 O4 125.88(7) . 3_565
O2 Dy1 O4 134.32(7) 2 3_565
O6 Dy1 O4 71.27(9) . 3_565
O3 Dy1 O4 66.04(6) . 3_565
O1 Dy1 O4 77.50(7) . 3_565
O4 Dy1 O4 145.02(5) 4_576 3_565
O5 Dy1 Dy1 119.52(5) 2_545 2
O5 Dy1 Dy1 31.54(5) . 2
O2 Dy1 Dy1 68.17(5) 2 2
O6 Dy1 Dy1 135.69(7) . 2
O3 Dy1 Dy1 106.16(5) . 2
O1 Dy1 Dy1 78.55(5) . 2
O4 Dy1 Dy1 39.33(5) 4_576 2
O4 Dy1 Dy1 151.72(5) 3_565 2
O5 Dy1 Dy1 32.10(5) 2_545 2_545
O5 Dy1 Dy1 145.82(5) . 2_545
O2 Dy1 Dy1 137.86(6) 2 2_545
O6 Dy1 Dy1 73.82(6) . 2_545
O3 Dy1 Dy1 104.54(5) . 2_545
O1 Dy1 Dy1 71.10(5) . 2_545
O4 Dy1 Dy1 108.96(5) 4_576 2_545
O4 Dy1 Dy1 38.78(4) 3_565 2_545
Dy1 Dy1 Dy1 141.103(9) 2 2_545
C2 N1 C5 115.6(3) . .
C4 N2 C5 116.1(3) . .
C9 N3 C10 117.8(3) . .
C1 O1 Dy1 128.63(19) . .
C1 O2 Dy1 139.5(2) . 2_545
C11 O3 Dy1 119.34(18) . .
Dy1 O5 Dy1 116.36(9) 2 .
C11 O4 Dy1 134.50(18) . 4_575
C11 O4 Dy1 115.77(17) . 3_565
Dy1 O4 Dy1 101.89(7) 4_575 3_565

loop_
_geom_bond_atom_site_label_1
_geom_bond_atom_site_label_2
_geom_bond_distance
_geom_bond_site_symmetry_2
C1 O2 1.238(4) .
C1 O1 1.248(4) .
C1 C2 1.526(4) .
C2 N1 1.336(4) .
C2 C3 1.381(5) .
C3 C4 1.377(5) .
C4 N2 1.334(5) .
C5 N2 1.339(5) .
C5 N1 1.342(4) .
C5 C6 1.492(5) .
C6 C7 1.377(6) .
C6 C10 1.398(5) .
C7 C8 1.385(6) .
C8 C9 1.376(5) .
C9 N3 1.325(5) .
C10 N3 1.342(4) .
C11 O3 1.246(3) .
C11 O4 1.266(3) .
C11 C11 1.550(5) 3_565
Dy1 O5 2.264(2) 2_545
Dy1 O5 2.300(2) .
Dy1 O2 2.337(2) 2
Dy1 O6 2.375(2) .
Dy1 O3 2.404(2) .
Dy1 O1 2.445(2) .
Dy1 O4 2.4821(19) 4_576
Dy1 O4 2.511(2) 3_565
Dy1 Dy1 3.8778(5) 2
Dy1 Dy1 3.8778(5) 2_545
O2 Dy1 2.337(2) 2_545
O5 Dy1 2.264(2) 2
O4 Dy1 2.4821(19) 4_575
O4 Dy1 2.511(2) 3_565
